data_7252088
loop_
_publ_author_name
'Wang, Jinglu'
'Chen, Yutong'
'Tian, Danian'
'Li, Siyi'
'Cen, Peipei'
'Liu, Xiangyu'

_publ_section_title
;
 Zn(ii)-based metal-organic frameworks with tailored architectures:
 optimizing fluorescence performance for cell imaging and cancer therapy.
;
_journal_issue 28
_journal_name_full 'RSC advances'
_journal_page_first 25892
_journal_page_last 25901
_journal_paper_doi 10.1039/d6ra02099b
_journal_volume 16
_journal_year 2026
_chemical_formula_moiety 'C22 H18 N4 O6 Zn'
_chemical_formula_sum 'C22 H18 N4 O6 Zn'
_chemical_formula_weight 499.77
_space_group_crystal_system monoclinic
_space_group_IT_number 15
_space_group_name_Hall '-C 2yc'
_space_group_name_H-M_alt 'C 1 2/c 1'
_atom_sites_solution_hydrogens geom
_atom_sites_solution_primary dual
_audit_creation_date 2024-09-02
_audit_creation_method
;
Olex2 1.3
(compiled 2020.11.12 svn.r5f609507 for OlexSys, GUI svn.r6408)
;
_audit_update_record
;
2025-06-01 deposited with the CCDC.	2026-04-14 downloaded from the CCDC.
;
_cell_angle_alpha 90
_cell_angle_beta 121.9110(10)
_cell_angle_gamma 90
_cell_formula_units_Z 8
_cell_length_a 25.9395(4)
_cell_length_b 10.8613(2)
_cell_length_c 18.3000(3)
_cell_measurement_reflns_used 7814
_cell_measurement_temperature 304.0
_cell_measurement_theta_max 25.09
_cell_measurement_theta_min 2.62
_cell_volume 4376.59(14)
_computing_cell_refinement 'SAINT V8.40B (?, 2016)'
_computing_data_reduction 'SAINT V8.40B (?, 2016)'
_computing_molecular_graphics 'Olex2 1.3 (Dolomanov et al., 2009)'
_computing_publication_material 'Olex2 1.3 (Dolomanov et al., 2009)'
_computing_structure_refinement 'SHELXL 2018/3 (Sheldrick, 2015)'
_computing_structure_solution 'SHELXT 2018/2 (Sheldrick, 2018)'
_diffrn_ambient_temperature 304.0
_diffrn_measured_fraction_theta_full 1.000
_diffrn_measured_fraction_theta_max 0.999
_diffrn_measurement_device_type 'CCD area detector'
_diffrn_measurement_method 'phi and omega scans'
_diffrn_radiation_monochromator graphite
_diffrn_radiation_type MoK\a
_diffrn_radiation_wavelength 0.71073
_diffrn_reflns_av_R_equivalents 0.0361
_diffrn_reflns_av_unetI/netI 0.0253
_diffrn_reflns_Laue_measured_fraction_full 1.000
_diffrn_reflns_Laue_measured_fraction_max 0.999
_diffrn_reflns_limit_h_max 29
_diffrn_reflns_limit_h_min -32
_diffrn_reflns_limit_k_max 13
_diffrn_reflns_limit_k_min -13
_diffrn_reflns_limit_l_max 22
_diffrn_reflns_limit_l_min -22
_diffrn_reflns_number 22463
_diffrn_reflns_point_group_measured_fraction_full 1.000
_diffrn_reflns_point_group_measured_fraction_max 0.999
_diffrn_reflns_theta_full 25.242
_diffrn_reflns_theta_max 26.377
_diffrn_reflns_theta_min 1.850
_diffrn_source_current 1.4
_diffrn_source_power 0.07
_diffrn_source_voltage 50.0
_exptl_absorpt_coefficient_mu 1.169
_exptl_absorpt_correction_T_max 0.7454
_exptl_absorpt_correction_T_min 0.6352
_exptl_absorpt_correction_type none
_exptl_absorpt_process_details
;
SADABS-2016/2 (Bruker,2016/2) was used for absorption correction.
wR2(int) was 0.0568 before and 0.0431 after correction.
The Ratio of minimum to maximum transmission is 0.8522.
The \l/2 correction factor is Not present.
;
_exptl_crystal_colour 'clear yellowish yellow'
_exptl_crystal_colour_lustre clear
_exptl_crystal_colour_modifier yellowish
_exptl_crystal_colour_primary yellow
_exptl_crystal_density_diffrn 1.517
_exptl_crystal_description 'rect. Prism'
_exptl_crystal_F_000 2048
_exptl_crystal_size_max 0.5
_exptl_crystal_size_mid 0.1
_exptl_crystal_size_min 0.1
_refine_diff_density_max 0.269
_refine_diff_density_min -0.251
_refine_diff_density_rms 0.050
_refine_ls_extinction_method none
_refine_ls_goodness_of_fit_ref 1.071
_refine_ls_hydrogen_treatment constr
_refine_ls_matrix_type full
_refine_ls_number_parameters 300
_refine_ls_number_reflns 4482
_refine_ls_number_restraints 0
_refine_ls_restrained_S_all 1.071
_refine_ls_R_factor_all 0.0448
_refine_ls_R_factor_gt 0.0350
_refine_ls_shift/su_max 0.001
_refine_ls_shift/su_mean 0.000
_refine_ls_structure_factor_coef Fsqd
_refine_ls_weighting_details 'w=1/[\s^2^(Fo^2^)+(0.0393P)^2^+5.0659P] where P=(Fo^2^+2Fc^2^)/3'
_refine_ls_weighting_scheme calc
_refine_ls_wR_factor_gt 0.0867
_refine_ls_wR_factor_ref 0.0927
_reflns_Friedel_coverage 0.000
_reflns_number_gt 3661
_reflns_number_total 4482
_reflns_threshold_expression 'I > 2\s(I)'
_cod_data_source_file d6ra02099b2.cif
_cod_data_source_block zxj-27
_cod_original_cell_volume 4376.59(13)
_cod_database_code 7252088
_shelx_shelxl_version_number 2018/3
_shelx_space_group_comment
;
The symmetry employed for this shelxl refinement is uniquely defined
by the following loop, which should always be used as a source of
symmetry information in preference to the above space-group names.
They are only intended as comments.
;
_shelx_estimated_absorpt_t_max 0.892
_shelx_estimated_absorpt_t_min 0.592
_olex2_refinement_description
;
1.a Secondary CH2 refined with riding coordinates:
 C12(H12A,H12B), C00T(H00A,H00B)
1.b Aromatic/amide H refined with riding coordinates:
 C7(H7), C4(H4), C10(H10), C20(H20), C21(H21), C19(H19), C17(H17), C15(H15),
 C9(H9), C11(H11), C16(H16), C14(H14)
1.c Idealised tetrahedral OH refined as rotating group:
 O6(H6), O3(H3)
;
_olex2_submission_special_instructions 'No special instructions were received'

loop_
_space_group_symop_operation_xyz
'x, y, z'
'-x, y, -z+1/2'
'x+1/2, y+1/2, z'
'-x+1/2, y+1/2, -z+1/2'
'-x, -y, -z'
'x, -y, z-1/2'
'-x+1/2, -y+1/2, -z'
'x+1/2, -y+1/2, z-1/2'

loop_
_atom_site_label
_atom_site_type_symbol
_atom_site_fract_x
_atom_site_fract_y
_atom_site_fract_z
_atom_site_U_iso_or_equiv
_atom_site_adp_type
_atom_site_occupancy
_atom_site_site_symmetry_order
_atom_site_calc_flag
_atom_site_refinement_flags_posn
_atom_site_refinement_flags_adp
_atom_site_refinement_flags_occupancy
_atom_site_disorder_assembly
_atom_site_disorder_group
Zn1 Zn 0.33395(2) 0.18758(2) 0.17918(2) 0.03928(10) Uani 1 1 d . . . . .
O2 O 0.38073(8) 0.13969(18) 0.30033(11) 0.0509(4) Uani 1 1 d . . . . .
O4 O 0.30897(8) 0.04848(16) 0.10022(12) 0.0517(4) Uani 1 1 d . . . . .
O6 O 0.17974(10) -0.20375(18) 0.06931(14) 0.0568(5) Uani 1 1 d . . . . .
H6 H 0.193715 -0.145361 0.102668 0.085 Uiso 1 1 calc R U . . .
O5 O 0.24834(10) -0.01838(17) 0.14349(13) 0.0620(5) Uani 1 1 d . . . . .
O1 O 0.45160(9) 0.0757(2) 0.27712(12) 0.0668(6) Uani 1 1 d . . . . .
N4 N 0.76130(9) 0.7700(2) 0.16908(14) 0.0474(5) Uani 1 1 d . . . . .
O3 O 0.45601(9) 0.0482(2) 0.60514(13) 0.0645(6) Uani 1 1 d . . . . .
H3 H 0.478250 0.018400 0.653079 0.097 Uiso 1 1 calc R U . . .
N1 N 0.37192(10) 0.30247(19) 0.13668(14) 0.0502(5) Uani 1 1 d . . . . .
N3 N 0.68896(11) 0.7770(2) 0.19647(18) 0.0607(6) Uani 1 1 d . . . . .
C1 C 0.27298(12) -0.0295(2) 0.10089(16) 0.0454(6) Uani 1 1 d . . . . .
C6 C 0.46734(10) 0.0435(2) 0.41543(15) 0.0404(5) Uani 1 1 d . . . . .
C7 C 0.44728(11) 0.0664(2) 0.47128(15) 0.0428(5) Uani 1 1 d . . . . .
H7 H 0.411873 0.111497 0.451826 0.051 Uiso 1 1 calc R U . . .
N2 N 0.42597(11) 0.3672(2) 0.08477(16) 0.0639(7) Uani 1 1 d . . . . .
C3 C 0.21469(12) -0.2251(2) 0.03504(16) 0.0428(5) Uani 1 1 d . . . . .
C2 C 0.26068(11) -0.1429(2) 0.04793(15) 0.0407(5) Uani 1 1 d . . . . .
C5 C 0.43132(11) 0.0888(2) 0.32457(16) 0.0449(6) Uani 1 1 d . . . . .
C8 C 0.47891(11) 0.0235(2) 0.55495(16) 0.0439(6) Uani 1 1 d . . . . .
C4 C 0.20446(12) -0.3312(2) -0.01272(16) 0.0436(6) Uani 1 1 d . . . . .
H4 H 0.174012 -0.385456 -0.021297 0.052 Uiso 1 1 calc R U . . .
C10 C 0.42000(13) 0.2821(2) 0.13201(18) 0.0525(7) Uani 1 1 d . . . . .
H10 H 0.446530 0.216381 0.158431 0.063 Uiso 1 1 calc R U . . .
C20 C 0.74530(12) 0.7397(3) 0.22362(18) 0.0542(7) Uani 1 1 d . . . . .
H20 H 0.770098 0.697506 0.274841 0.065 Uiso 1 1 calc R U . . .
C21 C 0.71207(14) 0.8292(3) 0.1025(2) 0.0690(9) Uani 1 1 d . . . . .
H21 H 0.709956 0.861169 0.053862 0.083 Uiso 1 1 calc R U . . .
C18 C 0.60838(14) 0.6539(3) 0.1951(2) 0.0605(8) Uani 1 1 d . . . . .
C13 C 0.52133(16) 0.4699(3) 0.1145(2) 0.0625(8) Uani 1 1 d . . . . .
C19 C 0.66779(16) 0.8335(3) 0.1189(3) 0.0790(10) Uani 1 1 d . . . . .
H19 H 0.629583 0.868503 0.084117 0.095 Uiso 1 1 calc R U . . .
C17 C 0.62313(16) 0.5400(3) 0.1785(3) 0.0834(11) Uani 1 1 d . . . . .
H17 H 0.663017 0.523500 0.194823 0.100 Uiso 1 1 calc R U . . .
C15 C 0.57957(16) 0.4503(3) 0.1379(2) 0.0763(9) Uani 1 1 d . . . . .
H15 H 0.590414 0.374525 0.126330 0.092 Uiso 1 1 calc R U . . .
C12 C 0.47412(18) 0.3710(4) 0.0655(3) 0.0820(11) Uani 1 1 d . . . . .
H12A H 0.455797 0.384881 0.004316 0.098 Uiso 1 1 calc R U . . .
H12B H 0.494193 0.291578 0.079176 0.098 Uiso 1 1 calc R U . . .
C00T C 0.65603(16) 0.7527(4) 0.2396(3) 0.0804(11) Uani 1 1 d . . . . .
H00A H 0.636658 0.828086 0.241415 0.096 Uiso 1 1 calc R U . . .
H00B H 0.684679 0.727591 0.298495 0.096 Uiso 1 1 calc R U . . .
C9 C 0.34622(16) 0.4068(3) 0.0890(3) 0.0979(15) Uani 1 1 d . . . . .
H9 H 0.311240 0.444830 0.080182 0.117 Uiso 1 1 calc R U . . .
C11 C 0.37945(17) 0.4452(4) 0.0573(3) 0.1123(18) Uani 1 1 d . . . . .
H11 H 0.371638 0.513654 0.022375 0.135 Uiso 1 1 calc R U . . .
C16 C 0.55038(18) 0.6753(4) 0.1708(3) 0.1006(15) Uani 1 1 d . . . . .
H16 H 0.539204 0.752094 0.180515 0.121 Uiso 1 1 calc R U . . .
C14 C 0.50713(18) 0.5829(4) 0.1313(4) 0.1168(18) Uani 1 1 d . . . . .
H14 H 0.467377 0.598555 0.115943 0.140 Uiso 1 1 calc R U . . .

loop_
_atom_site_aniso_label
_atom_site_aniso_U_11
_atom_site_aniso_U_22
_atom_site_aniso_U_33
_atom_site_aniso_U_23
_atom_site_aniso_U_13
_atom_site_aniso_U_12
Zn1 0.03862(17) 0.03839(16) 0.03359(16) 0.00292(11) 0.01414(12) -0.00060(11)
O2 0.0433(10) 0.0604(11) 0.0364(9) 0.0110(8) 0.0126(8) 0.0068(9)
O4 0.0572(11) 0.0423(10) 0.0520(11) -0.0078(8) 0.0264(9) -0.0097(8)
O6 0.0703(13) 0.0517(11) 0.0649(13) -0.0053(9) 0.0470(11) -0.0052(9)
O5 0.0911(15) 0.0461(11) 0.0648(13) -0.0090(9) 0.0522(12) -0.0065(10)
O1 0.0630(13) 0.0945(16) 0.0442(11) 0.0226(11) 0.0293(10) 0.0195(11)
N4 0.0418(12) 0.0434(11) 0.0477(12) -0.0011(9) 0.0173(10) 0.0037(9)
O3 0.0624(13) 0.0900(16) 0.0480(11) 0.0192(11) 0.0338(11) 0.0220(11)
N1 0.0451(12) 0.0435(12) 0.0513(13) 0.0122(10) 0.0182(11) -0.0023(9)
N3 0.0472(13) 0.0600(14) 0.0745(17) -0.0201(13) 0.0319(13) -0.0048(11)
C1 0.0526(15) 0.0371(13) 0.0389(13) 0.0059(10) 0.0189(12) 0.0040(11)
C6 0.0368(12) 0.0412(13) 0.0347(12) 0.0049(10) 0.0132(10) -0.0042(10)
C7 0.0359(12) 0.0448(13) 0.0402(13) 0.0081(11) 0.0150(11) 0.0020(10)
N2 0.0574(15) 0.0669(16) 0.0591(15) 0.0182(13) 0.0252(13) -0.0115(12)
C3 0.0504(14) 0.0403(12) 0.0408(13) 0.0058(10) 0.0262(12) 0.0022(11)
C2 0.0481(14) 0.0352(12) 0.0345(12) 0.0042(9) 0.0189(11) 0.0013(10)
C5 0.0424(14) 0.0444(14) 0.0380(13) 0.0050(10) 0.0146(11) -0.0031(11)
C8 0.0421(13) 0.0492(14) 0.0388(13) 0.0061(11) 0.0204(11) -0.0009(11)
C4 0.0488(14) 0.0375(13) 0.0414(13) 0.0022(10) 0.0218(12) -0.0052(10)
C10 0.0593(17) 0.0424(14) 0.0580(17) 0.0078(12) 0.0325(15) -0.0022(12)
C20 0.0440(15) 0.0604(17) 0.0491(16) -0.0106(13) 0.0183(13) 0.0006(13)
C21 0.0541(18) 0.0601(19) 0.079(2) 0.0249(16) 0.0255(17) 0.0143(14)
C18 0.0556(17) 0.0648(18) 0.068(2) -0.0144(15) 0.0372(16) -0.0044(14)
C13 0.080(2) 0.0542(17) 0.075(2) -0.0044(15) 0.0550(19) -0.0160(16)
C19 0.0534(19) 0.070(2) 0.099(3) 0.016(2) 0.030(2) 0.0176(16)
C17 0.0532(19) 0.076(2) 0.096(3) -0.018(2) 0.0220(19) 0.0097(17)
C15 0.076(2) 0.0524(18) 0.086(2) 0.0030(17) 0.032(2) 0.0099(16)
C12 0.103(3) 0.079(2) 0.090(3) -0.009(2) 0.069(2) -0.034(2)
C00T 0.067(2) 0.095(3) 0.092(3) -0.043(2) 0.051(2) -0.0182(19)
C9 0.0542(19) 0.071(2) 0.153(4) 0.061(2) 0.044(2) 0.0156(17)
C11 0.060(2) 0.106(3) 0.145(4) 0.087(3) 0.037(2) 0.009(2)
C16 0.075(2) 0.078(2) 0.169(5) -0.050(3) 0.079(3) -0.016(2)
C14 0.070(2) 0.103(3) 0.206(5) -0.051(3) 0.092(3) -0.022(2)

loop_
_atom_type_symbol
_atom_type_description
_atom_type_scat_dispersion_real
_atom_type_scat_dispersion_imag
_atom_type_scat_source
C C 0.0033 0.0016 'International Tables Vol C Tables 4.2.6.8 and 6.1.1.4'
H H 0.0000 0.0000 'International Tables Vol C Tables 4.2.6.8 and 6.1.1.4'
N N 0.0061 0.0033 'International Tables Vol C Tables 4.2.6.8 and 6.1.1.4'
O O 0.0106 0.0060 'International Tables Vol C Tables 4.2.6.8 and 6.1.1.4'
Zn Zn 0.2839 1.4301 'International Tables Vol C Tables 4.2.6.8 and 6.1.1.4'

loop_
_geom_angle_atom_site_label_1
_geom_angle_atom_site_label_2
_geom_angle_atom_site_label_3
_geom_angle
_geom_angle_site_symmetry_1
_geom_angle_site_symmetry_3
_geom_angle_publ_flag
O2 Zn1 N4 102.31(8) . 3_445 ?
O2 Zn1 N1 118.22(8) . . ?
O4 Zn1 O2 113.50(8) . . ?
O4 Zn1 N4 110.47(8) . 3_445 ?
O4 Zn1 N1 103.66(9) . . ?
N1 Zn1 N4 108.66(9) . 3_445 ?
C5 O2 Zn1 114.84(16) . . ?
C1 O4 Zn1 117.99(17) . . ?
C3 O6 H6 109.5 . . ?
C20 N4 Zn1 118.60(19) . 3 ?
C20 N4 C21 105.9(2) . . ?
C21 N4 Zn1 132.8(2) . 3 ?
C8 O3 H3 109.5 . . ?
C10 N1 Zn1 127.18(18) . . ?
C10 N1 C9 104.9(3) . . ?
C9 N1 Zn1 126.5(2) . . ?
C20 N3 C19 106.4(3) . . ?
C20 N3 C00T 125.6(3) . . ?
C19 N3 C00T 127.8(3) . . ?
O4 C1 C2 116.8(2) . . ?
O5 C1 O4 124.4(2) . . ?
O5 C1 C2 118.7(2) . . ?
C7 C6 C5 120.1(2) . . ?
C7 C6 C8 119.3(2) . 5_656 ?
C8 C6 C5 120.6(2) 5_656 . ?
C6 C7 H7 119.3 . . ?
C8 C7 C6 121.3(2) . . ?
C8 C7 H7 119.3 . . ?
C10 N2 C12 125.7(3) . . ?
C10 N2 C11 107.1(3) . . ?
C11 N2 C12 127.3(3) . . ?
O6 C3 C2 121.6(2) . . ?
O6 C3 C4 118.6(2) . . ?
C4 C3 C2 119.8(2) . . ?
C3 C2 C1 120.2(2) . . ?
C4 C2 C1 120.0(2) 7_545 . ?
C4 C2 C3 119.8(2) 7_545 . ?
O2 C5 C6 117.1(2) . . ?
O1 C5 O2 123.3(2) . . ?
O1 C5 C6 119.6(2) . . ?
O3 C8 C6 122.8(2) . 5_656 ?
O3 C8 C7 117.8(2) . . ?
C7 C8 C6 119.3(2) . 5_656 ?
C3 C4 C2 120.5(2) . 7_545 ?
C3 C4 H4 119.8 . . ?
C2 C4 H4 119.8 7_545 . ?
N1 C10 N2 111.5(3) . . ?
N1 C10 H10 124.3 . . ?
N2 C10 H10 124.3 . . ?
N4 C20 N3 111.5(3) . . ?
N4 C20 H20 124.3 . . ?
N3 C20 H20 124.3 . . ?
N4 C21 H21 125.5 . . ?
C19 C21 N4 109.0(3) . . ?
C19 C21 H21 125.5 . . ?
C17 C18 C00T 121.0(3) . . ?
C16 C18 C17 118.4(3) . . ?
C16 C18 C00T 120.6(3) . . ?
C15 C13 C12 119.6(3) . . ?
C15 C13 C14 117.4(3) . . ?
C14 C13 C12 122.8(3) . . ?
N3 C19 H19 126.4 . . ?
C21 C19 N3 107.3(3) . . ?
C21 C19 H19 126.4 . . ?
C18 C17 H17 119.6 . . ?
C15 C17 C18 120.7(3) . . ?
C15 C17 H17 119.6 . . ?
C13 C15 C17 121.4(3) . . ?
C13 C15 H15 119.3 . . ?
C17 C15 H15 119.3 . . ?
N2 C12 C13 113.8(3) . . ?
N2 C12 H12A 108.8 . . ?
N2 C12 H12B 108.8 . . ?
C13 C12 H12A 108.8 . . ?
C13 C12 H12B 108.8 . . ?
H12A C12 H12B 107.7 . . ?
N3 C00T C18 112.5(3) . . ?
N3 C00T H00A 109.1 . . ?
N3 C00T H00B 109.1 . . ?
C18 C00T H00A 109.1 . . ?
C18 C00T H00B 109.1 . . ?
H00A C00T H00B 107.8 . . ?
N1 C9 H9 125.5 . . ?
C11 C9 N1 109.1(3) . . ?
C11 C9 H9 125.5 . . ?
N2 C11 H11 126.3 . . ?
C9 C11 N2 107.5(3) . . ?
C9 C11 H11 126.3 . . ?
C18 C16 H16 120.0 . . ?
C18 C16 C14 120.1(3) . . ?
C14 C16 H16 120.0 . . ?
C13 C14 C16 121.9(3) . . ?
C13 C14 H14 119.1 . . ?
C16 C14 H14 119.1 . . ?

loop_
_geom_bond_atom_site_label_1
_geom_bond_atom_site_label_2
_geom_bond_distance
_geom_bond_site_symmetry_2
_geom_bond_publ_flag
Zn1 O2 1.9531(17) . ?
Zn1 O4 1.9494(17) . ?
Zn1 N4 2.005(2) 3_445 ?
Zn1 N1 1.985(2) . ?
O2 C5 1.269(3) . ?
O4 C1 1.265(3) . ?
O6 H6 0.8200 . ?
O6 C3 1.367(3) . ?
O5 C1 1.248(3) . ?
O1 C5 1.238(3) . ?
N4 C20 1.310(4) . ?
N4 C21 1.372(4) . ?
O3 H3 0.8200 . ?
O3 C8 1.358(3) . ?
N1 C10 1.313(4) . ?
N1 C9 1.369(4) . ?
N3 C20 1.334(3) . ?
N3 C19 1.367(5) . ?
N3 C00T 1.461(4) . ?
C1 C2 1.494(3) . ?
C6 C7 1.393(3) . ?
C6 C5 1.496(3) . ?
C6 C8 1.403(3) 5_656 ?
C7 H7 0.9300 . ?
C7 C8 1.381(3) . ?
N2 C10 1.329(3) . ?
N2 C12 1.466(4) . ?
N2 C11 1.336(5) . ?
C3 C2 1.407(3) . ?
C3 C4 1.384(3) . ?
C2 C4 1.388(3) 7_545 ?
C4 H4 0.9300 . ?
C10 H10 0.9300 . ?
C20 H20 0.9300 . ?
C21 H21 0.9300 . ?
C21 C19 1.333(5) . ?
C18 C17 1.375(4) . ?
C18 C00T 1.510(4) . ?
C18 C16 1.345(5) . ?
C13 C15 1.352(5) . ?
C13 C12 1.515(4) . ?
C13 C14 1.362(5) . ?
C19 H19 0.9300 . ?
C17 H17 0.9300 . ?
C17 C15 1.375(5) . ?
C15 H15 0.9300 . ?
C12 H12A 0.9700 . ?
C12 H12B 0.9700 . ?
C00T H00A 0.9700 . ?
C00T H00B 0.9700 . ?
C9 H9 0.9300 . ?
C9 C11 1.336(5) . ?
C11 H11 0.9300 . ?
C16 H16 0.9300 . ?
C16 C14 1.390(5) . ?
C14 H14 0.9300 . ?

loop_
_geom_torsion_atom_site_label_1
_geom_torsion_atom_site_label_2
_geom_torsion_atom_site_label_3
_geom_torsion_atom_site_label_4
_geom_torsion
_geom_torsion_site_symmetry_1
_geom_torsion_site_symmetry_2
_geom_torsion_site_symmetry_3
_geom_torsion_site_symmetry_4
_geom_torsion_publ_flag
Zn1 O2 C5 O1 3.7(3) . . . . ?
Zn1 O2 C5 C6 -176.46(16) . . . . ?
Zn1 O4 C1 O5 6.2(3) . . . . ?
Zn1 O4 C1 C2 -172.60(16) . . . . ?
Zn1 N4 C20 N3 -164.21(18) 3 . . . ?
Zn1 N4 C21 C19 160.5(2) 3 . . . ?
Zn1 N1 C10 N2 167.2(2) . . . . ?
Zn1 N1 C9 C11 -166.9(3) . . . . ?
O4 C1 C2 C3 -170.6(2) . . . . ?
O4 C1 C2 C4 10.7(3) . . . 7_545 ?
O6 C3 C2 C1 0.7(4) . . . . ?
O6 C3 C2 C4 179.3(2) . . . 7_545 ?
O6 C3 C4 C2 -179.3(2) . . . 7_545 ?
O5 C1 C2 C3 10.5(4) . . . . ?
O5 C1 C2 C4 -168.2(2) . . . 7_545 ?
N4 C21 C19 N3 0.1(4) . . . . ?
N1 C9 C11 N2 -0.5(6) . . . . ?
C6 C7 C8 O3 -179.2(2) . . . . ?
C6 C7 C8 C6 0.7(4) . . . 5_656 ?
C7 C6 C5 O2 -4.9(3) . . . . ?
C7 C6 C5 O1 174.9(2) . . . . ?
C2 C3 C4 C2 0.1(4) . . . 7_545 ?
C5 C6 C7 C8 178.6(2) . . . . ?
C8 C6 C7 C8 -0.7(4) 5_656 . . . ?
C8 C6 C5 O2 174.3(2) 5_656 . . . ?
C8 C6 C5 O1 -5.8(4) 5_656 . . . ?
C4 C3 C2 C1 -178.7(2) . . . . ?
C4 C3 C2 C4 -0.1(4) . . . 7_545 ?
C10 N1 C9 C11 0.2(5) . . . . ?
C10 N2 C12 C13 -106.3(4) . . . . ?
C10 N2 C11 C9 0.6(5) . . . . ?
C20 N4 C21 C19 0.3(4) . . . . ?
C20 N3 C19 C21 -0.5(4) . . . . ?
C20 N3 C00T C18 -104.3(4) . . . . ?
C21 N4 C20 N3 -0.6(3) . . . . ?
C18 C17 C15 C13 -1.2(6) . . . . ?
C18 C16 C14 C13 -1.3(8) . . . . ?
C19 N3 C20 N4 0.7(3) . . . . ?
C19 N3 C00T C18 70.8(5) . . . . ?
C17 C18 C00T N3 54.1(5) . . . . ?
C17 C18 C16 C14 1.1(7) . . . . ?
C15 C13 C12 N2 147.5(3) . . . . ?
C15 C13 C14 C16 0.1(7) . . . . ?
C12 N2 C10 N1 -179.1(3) . . . . ?
C12 N2 C11 C9 179.2(4) . . . . ?
C12 C13 C15 C17 176.6(4) . . . . ?
C12 C13 C14 C16 -175.3(4) . . . . ?
C00T N3 C20 N4 176.7(3) . . . . ?
C00T N3 C19 C21 -176.4(3) . . . . ?
C00T C18 C17 C15 180.0(4) . . . . ?
C00T C18 C16 C14 -178.8(4) . . . . ?
C9 N1 C10 N2 0.2(4) . . . . ?
C11 N2 C10 N1 -0.5(4) . . . . ?
C11 N2 C12 C13 75.3(5) . . . . ?
C16 C18 C17 C15 0.1(6) . . . . ?
C16 C18 C00T N3 -126.0(4) . . . . ?
C14 C13 C15 C17 1.1(6) . . . . ?
C14 C13 C12 N2 -37.2(5) . . . . ?
